data_7038226
loop_
_publ_author_name
'Rabten, Wangchuk'
'\%Akermark, Torbj\"orn'
'K\"ark\"as, Markus D'
'Chen, Hong'
'Sun, Junliang'
'Andersson, Pher G.'
'\%Akermark, Bj\"orn'

_publ_section_title
;
 A ruthenium water oxidation catalyst based on a carboxamide ligand.
;
_journal_issue 8
_journal_name_full 'Dalton transactions (Cambridge, England : 2003)'
_journal_page_first 3272
_journal_page_last 3276
_journal_paper_doi 10.1039/c6dt00327c
_journal_volume 45
_journal_year 2016
_chemical_formula_moiety 'C25 H26 F6 N6 O2 P Ru'
_chemical_formula_sum 'C25 H26 F6 N6 O2 P Ru'
_chemical_formula_weight 688.56
_chemical_name_systematic Ru(H2pdca)(pic)3
_space_group_IT_number 15
_symmetry_cell_setting monoclinic
_symmetry_space_group_name_Hall '-C 2yc'
_symmetry_space_group_name_H-M 'C 1 2/c 1'
_atom_sites_solution_hydrogens geom
_atom_sites_solution_primary direct
_atom_sites_solution_secondary difmap
_audit_creation_method SHELXL-97
_audit_update_record
;
2015-08-24 deposited with the CCDC.
2016-01-25 downloaded from the CCDC.
;
_cell_angle_alpha 90.00
_cell_angle_beta 98.9430(10)
_cell_angle_gamma 90.00
_cell_formula_units_Z 8
_cell_length_a 26.1423(2)
_cell_length_b 13.5644(2)
_cell_length_c 16.4508(3)
_cell_measurement_temperature 150(2)
_cell_volume 5762.61(14)
_computing_structure_refinement 'SHELXL-97 (Sheldrick, 1997)'
_computing_structure_solution 'SHELXS-97 (Sheldrick, 1990)'
_diffrn_ambient_temperature 150(2)
_diffrn_measured_fraction_theta_full 0.973
_diffrn_measured_fraction_theta_max 0.973
_diffrn_measurement_device_type synchrotron
_diffrn_radiation_monochromator synchrotron
_diffrn_radiation_source synchrotron
_diffrn_radiation_type synchrotron
_diffrn_radiation_wavelength 0.68890
_diffrn_reflns_av_R_equivalents 0.0228
_diffrn_reflns_av_sigmaI/netI 0.0238
_diffrn_reflns_limit_h_max 19
_diffrn_reflns_limit_h_min -32
_diffrn_reflns_limit_k_max 16
_diffrn_reflns_limit_k_min -16
_diffrn_reflns_limit_l_max 20
_diffrn_reflns_limit_l_min -17
_diffrn_reflns_number 20082
_diffrn_reflns_theta_full 25.50
_diffrn_reflns_theta_max 25.50
_diffrn_reflns_theta_min 1.53
_exptl_absorpt_coefficient_mu 0.611
_exptl_absorpt_correction_T_max 0.9671
_exptl_absorpt_correction_T_min 0.8772
_exptl_absorpt_correction_type multi-scan
_exptl_absorpt_process_details
;
CrysAlisPro, Agilent Technologies,
Version 1.171.35.19 (release 27-10-2011 CrysAlis171 .NET)
(compiled Oct 27 2011,15:02:11)
Empirical absorption correction using spherical harmonics,
 implemented in SCALE3 ABSPACK scaling algorithm.
;
_exptl_crystal_colour red
_exptl_crystal_density_diffrn 1.587
_exptl_crystal_density_method 'not measured'
_exptl_crystal_description needle
_exptl_crystal_F_000 2776
_exptl_crystal_size_max 0.20
_exptl_crystal_size_mid 0.05
_exptl_crystal_size_min 0.05
_refine_diff_density_max 0.830
_refine_diff_density_min -0.622
_refine_diff_density_rms 0.072
_refine_ls_extinction_method none
_refine_ls_goodness_of_fit_ref 0.960
_refine_ls_hydrogen_treatment mixed
_refine_ls_matrix_type full
_refine_ls_number_parameters 370
_refine_ls_number_reflns 5746
_refine_ls_number_restraints 0
_refine_ls_restrained_S_all 0.960
_refine_ls_R_factor_all 0.0330
_refine_ls_R_factor_gt 0.0304
_refine_ls_shift/su_max 0.002
_refine_ls_shift/su_mean 0.000
_refine_ls_structure_factor_coef Fsqd
_refine_ls_weighting_details 'calc w=1/[\s^2^(Fo^2^)+(0.1000P)^2^+0.0000P] where P=(Fo^2^+2Fc^2^)/3'
_refine_ls_weighting_scheme calc
_refine_ls_wR_factor_gt 0.1086
_refine_ls_wR_factor_ref 0.1127
_reflns_number_gt 5270
_reflns_number_total 5746
_reflns_threshold_expression >2sigma(I)
_cod_data_source_file c6dt00327c2.cif
_cod_data_source_block st1a_sq_d
_cod_depositor_comments
;
The following automatic conversions were performed:

'_symmetry_cell_setting' value 'Monoclinic' changed to 'monoclinic'
according to
/usr/data/users/saulius/crontab/automatic-downloads/rss-feeds/RSC/lib/dictionaries/cif_core.dic
dictionary named 'cif_core.dic' version 2.4.2 from 2011-04-26.

Automatic conversion script
Id: cif_fix_values 4268 2015-11-12 08:31:59Z antanas 

 Adding full bibliography for 7038226.cif.
;
_cod_original_sg_symbol_H-M C2/c
_cod_database_code 7038226

loop_
_symmetry_equiv_pos_as_xyz
'x, y, z'
'-x, y, -z+1/2'
'x+1/2, y+1/2, z'
'-x+1/2, y+1/2, -z+1/2'
'-x, -y, -z'
'x, -y, z-1/2'
'-x+1/2, -y+1/2, -z'
'x+1/2, -y+1/2, z-1/2'

loop_
_atom_site_label
_atom_site_type_symbol
_atom_site_fract_x
_atom_site_fract_y
_atom_site_fract_z
_atom_site_U_iso_or_equiv
_atom_site_adp_type
_atom_site_occupancy
_atom_site_symmetry_multiplicity
_atom_site_calc_flag
_atom_site_refinement_flags
Ru1 Ru 0.129067(6) 0.893139(11) 0.400518(10) 0.01437(10) Uani 1 1 d .
P1 P 0.10796(2) 1.32564(4) 0.36716(4) 0.02581(16) Uani 1 1 d .
C1 C 0.02249(8) 0.93011(16) 0.41767(14) 0.0188(4) Uani 1 1 d .
C2 C 0.04248(8) 0.85590(17) 0.48419(14) 0.0210(5) Uani 1 1 d .
C3 C 0.01548(9) 0.8113(2) 0.54015(16) 0.0276(5) Uani 1 1 d .
H3 H -0.0199 0.8266 0.5406 0.033 Uiso 1 1 calc R
C4 C 0.04110(9) 0.7433(2) 0.59606(17) 0.0321(6) Uani 1 1 d .
H4 H 0.0231 0.7123 0.6350 0.038 Uiso 1 1 calc R
C5 C 0.09344(9) 0.72061(19) 0.59467(16) 0.0279(5) Uani 1 1 d .
H5 H 0.1113 0.6746 0.6324 0.033 Uiso 1 1 calc R
C6 C 0.11828(8) 0.76715(16) 0.53696(15) 0.0204(5) Uani 1 1 d .
C7 C 0.17399(8) 0.75281(17) 0.52362(15) 0.0206(5) Uani 1 1 d .
C8 C 0.10285(9) 0.68479(16) 0.33404(16) 0.0232(5) Uani 1 1 d .
H8 H 0.1193 0.6652 0.3872 0.028 Uiso 1 1 calc R
C9 C 0.08373(11) 0.61236(16) 0.27866(19) 0.0285(6) Uani 1 1 d .
H9 H 0.0879 0.5449 0.2938 0.034 Uiso 1 1 calc R
C10 C 0.05821(9) 0.63776(17) 0.20033(16) 0.0247(5) Uani 1 1 d .
C11 C 0.05340(9) 0.73863(17) 0.18302(15) 0.0220(5) Uani 1 1 d .
H11 H 0.0358 0.7600 0.1311 0.026 Uiso 1 1 calc R
C12 C 0.07395(8) 0.80702(15) 0.24074(14) 0.0188(4) Uani 1 1 d .
H12 H 0.0702 0.8750 0.2271 0.023 Uiso 1 1 calc R
C13 C 0.03803(11) 0.56094(19) 0.1376(2) 0.0388(7) Uani 1 1 d .
H13A H 0.0213 0.5933 0.0872 0.058 Uiso 1 1 calc R
H13B H 0.0128 0.5191 0.1595 0.058 Uiso 1 1 calc R
H13C H 0.0668 0.5203 0.1253 0.058 Uiso 1 1 calc R
C14 C 0.15924(8) 1.04727(15) 0.28051(14) 0.0191(4) Uani 1 1 d .
H14 H 0.1290 1.0797 0.2922 0.023 Uiso 1 1 calc R
C15 C 0.18996(9) 1.09477(16) 0.23167(16) 0.0219(5) Uani 1 1 d .
H15 H 0.1807 1.1587 0.2107 0.026 Uiso 1 1 calc R
C16 C 0.23469(9) 1.04880(16) 0.21308(15) 0.0201(5) Uani 1 1 d .
C17 C 0.24594(8) 0.95550(16) 0.24642(14) 0.0197(4) Uani 1 1 d .
H17 H 0.2761 0.9217 0.2361 0.024 Uiso 1 1 calc R
C18 C 0.21345(9) 0.91225(16) 0.29424(14) 0.0181(4) Uani 1 1 d .
H18 H 0.2217 0.8481 0.3155 0.022 Uiso 1 1 calc R
C19 C 0.27024(10) 1.09932(17) 0.16234(18) 0.0272(6) Uani 1 1 d .
H19A H 0.2560 1.1640 0.1446 0.041 Uiso 1 1 calc R
H19B H 0.2734 1.0591 0.1139 0.041 Uiso 1 1 calc R
H19C H 0.3045 1.1077 0.1955 0.041 Uiso 1 1 calc R
C20 C 0.12863(9) 1.05783(17) 0.52473(14) 0.0210(5) Uani 1 1 d .
H20 H 0.0937 1.0375 0.5230 0.025 Uiso 1 1 calc R
C21 C 0.14632(9) 1.13765(18) 0.57306(15) 0.0242(5) Uani 1 1 d .
H21 H 0.1235 1.1713 0.6033 0.029 Uiso 1 1 calc R
C22 C 0.19737(9) 1.16921(16) 0.57777(15) 0.0227(5) Uani 1 1 d .
C23 C 0.22915(9) 1.11440(16) 0.53409(16) 0.0225(5) Uani 1 1 d .
H23 H 0.2647 1.1312 0.5373 0.027 Uiso 1 1 calc R
C24 C 0.20907(8) 1.03611(16) 0.48645(14) 0.0198(4) Uani 1 1 d .
H24 H 0.2314 1.0003 0.4568 0.024 Uiso 1 1 calc R
C25 C 0.21681(11) 1.25858(18) 0.62775(17) 0.0328(6) Uani 1 1 d .
H25A H 0.2532 1.2703 0.6227 0.049 Uiso 1 1 calc R
H25B H 0.2138 1.2473 0.6857 0.049 Uiso 1 1 calc R
H25C H 0.1961 1.3162 0.6074 0.049 Uiso 1 1 calc R
O1 O -0.02377(6) 0.95559(13) 0.40746(11) 0.0239(4) Uani 1 1 d .
O2 O 0.20300(6) 0.69711(13) 0.56935(11) 0.0275(4) Uani 1 1 d .
F1 F 0.13726(7) 1.42684(15) 0.39555(14) 0.0584(6) Uani 1 1 d .
F2 F 0.15774(7) 1.26634(14) 0.40732(14) 0.0592(6) Uani 1 1 d .
F3 F 0.05763(8) 1.38449(14) 0.32891(19) 0.0810(9) Uani 1 1 d .
F4 F 0.07832(7) 1.22457(12) 0.34086(14) 0.0523(5) Uani 1 1 d .
F5 F 0.08587(10) 1.31987(18) 0.45187(15) 0.0752(7) Uani 1 1 d .
F6 F 0.13032(10) 1.3305(3) 0.28442(14) 0.0964(10) Uani 1 1 d .
N1 N 0.05936(7) 0.96201(13) 0.37533(12) 0.0178(4) Uani 1 1 d .
H1 H 0.0536 1.0098 0.3389 0.021 Uiso 1 1 calc R
N2 N 0.09256(7) 0.83260(13) 0.48430(12) 0.0176(4) Uani 1 1 d .
N3 N 0.18589(7) 0.80481(13) 0.45942(12) 0.0178(4) Uani 1 1 d .
H3A H 0.2165 0.8008 0.4438 0.021 Uiso 1 1 calc R
N4 N 0.09940(7) 0.78189(13) 0.31660(12) 0.0166(4) Uani 1 1 d .
N5 N 0.15880(7) 1.00760(13) 0.47988(11) 0.0172(4) Uani 1 1 d .
N6 N 0.17036(7) 0.95636(12) 0.31250(11) 0.0155(4) Uani 1 1 d .

loop_
_atom_site_aniso_label
_atom_site_aniso_U_11
_atom_site_aniso_U_22
_atom_site_aniso_U_33
_atom_site_aniso_U_23
_atom_site_aniso_U_13
_atom_site_aniso_U_12
Ru1 0.00892(13) 0.01935(14) 0.01512(15) 0.00177(5) 0.00272(9) 0.00278(5)
P1 0.0173(3) 0.0261(3) 0.0334(4) 0.0038(2) 0.0019(3) -0.0017(2)
C1 0.0126(10) 0.0266(11) 0.0168(12) -0.0044(9) 0.0014(8) 0.0026(8)
C2 0.0111(10) 0.0320(12) 0.0201(13) -0.0018(9) 0.0030(9) 0.0036(9)
C3 0.0102(10) 0.0466(14) 0.0267(14) 0.0040(11) 0.0055(9) 0.0011(10)
C4 0.0163(12) 0.0522(16) 0.0296(15) 0.0138(12) 0.0095(11) -0.0014(11)
C5 0.0164(11) 0.0417(13) 0.0259(14) 0.0112(10) 0.0045(10) -0.0002(10)
C6 0.0137(10) 0.0291(11) 0.0185(12) 0.0047(9) 0.0022(8) 0.0008(8)
C7 0.0121(10) 0.0300(11) 0.0193(13) 0.0030(9) 0.0018(9) 0.0012(8)
C8 0.0196(11) 0.0222(10) 0.0271(14) 0.0061(9) 0.0018(9) 0.0012(9)
C9 0.0266(14) 0.0171(11) 0.0418(18) -0.0003(9) 0.0052(12) -0.0008(8)
C10 0.0175(11) 0.0216(11) 0.0359(15) -0.0079(10) 0.0071(10) -0.0030(9)
C11 0.0173(11) 0.0282(11) 0.0211(13) 0.0013(9) 0.0046(9) 0.0002(9)
C12 0.0173(11) 0.0194(10) 0.0200(13) 0.0019(8) 0.0036(9) 0.0013(8)
C13 0.0365(15) 0.0280(13) 0.0520(19) -0.0126(12) 0.0069(13) -0.0070(11)
C14 0.0146(10) 0.0189(9) 0.0235(13) -0.0006(8) 0.0017(9) 0.0024(8)
C15 0.0211(12) 0.0184(10) 0.0258(14) 0.0014(9) 0.0023(10) 0.0018(8)
C16 0.0184(11) 0.0236(10) 0.0185(12) -0.0005(9) 0.0032(9) -0.0032(8)
C17 0.0141(10) 0.0281(11) 0.0175(12) 0.0000(8) 0.0044(8) 0.0043(8)
C18 0.0167(11) 0.0202(9) 0.0173(12) -0.0002(8) 0.0024(9) 0.0038(8)
C19 0.0247(13) 0.0293(12) 0.0290(15) 0.0051(9) 0.0087(11) -0.0051(9)
C20 0.0146(10) 0.0293(11) 0.0195(12) 0.0013(9) 0.0039(9) 0.0035(8)
C21 0.0232(12) 0.0290(11) 0.0209(13) -0.0022(10) 0.0049(10) 0.0043(10)
C22 0.0264(12) 0.0241(11) 0.0171(12) 0.0025(9) 0.0015(9) -0.0004(9)
C23 0.0168(11) 0.0310(12) 0.0199(13) 0.0014(9) 0.0033(10) -0.0039(8)
C24 0.0122(10) 0.0292(11) 0.0189(12) -0.0004(9) 0.0046(8) 0.0012(8)
C25 0.0422(16) 0.0273(12) 0.0302(16) -0.0030(10) 0.0096(12) -0.0050(11)
O1 0.0103(7) 0.0382(9) 0.0231(10) -0.0020(7) 0.0019(6) 0.0062(7)
O2 0.0158(8) 0.0388(9) 0.0281(10) 0.0161(8) 0.0035(7) 0.0066(7)
F1 0.0375(10) 0.0349(10) 0.0984(18) 0.0010(9) -0.0032(10) -0.0124(8)
F2 0.0310(9) 0.0501(11) 0.0888(16) 0.0220(10) -0.0151(10) -0.0009(8)
F3 0.0245(10) 0.0425(10) 0.165(3) 0.0398(12) -0.0187(13) -0.0028(7)
F4 0.0345(10) 0.0378(9) 0.0823(15) -0.0165(9) 0.0019(9) -0.0038(7)
F5 0.0811(17) 0.0890(16) 0.0661(15) -0.0207(12) 0.0449(13) -0.0300(13)
F6 0.0748(17) 0.185(3) 0.0337(13) 0.0021(15) 0.0207(12) -0.0445(18)
N1 0.0114(8) 0.0233(9) 0.0189(10) 0.0012(7) 0.0026(7) 0.0048(7)
N2 0.0081(8) 0.0266(9) 0.0183(10) -0.0006(7) 0.0026(7) 0.0000(7)
N3 0.0086(8) 0.0250(9) 0.0206(10) 0.0051(7) 0.0045(7) 0.0044(7)
N4 0.0111(8) 0.0183(8) 0.0210(10) 0.0022(7) 0.0045(7) 0.0012(6)
N5 0.0123(8) 0.0253(9) 0.0138(10) 0.0014(7) 0.0013(7) 0.0034(7)
N6 0.0119(8) 0.0194(8) 0.0156(10) 0.0005(7) 0.0036(7) 0.0000(6)

loop_
_atom_type_symbol
_atom_type_description
_atom_type_scat_dispersion_real
_atom_type_scat_dispersion_imag
_atom_type_scat_source
C C 0.0033 0.0016 'International Tables Vol C Tables 4.2.6.8 and 6.1.1.4'
H H 0.0000 0.0000 'International Tables Vol C Tables 4.2.6.8 and 6.1.1.4'
N N 0.0061 0.0033 'International Tables Vol C Tables 4.2.6.8 and 6.1.1.4'
O O 0.0106 0.0060 'International Tables Vol C Tables 4.2.6.8 and 6.1.1.4'
Ru Ru -1.2594 0.8363 'International Tables Vol C Tables 4.2.6.8 and 6.1.1.4'
P P 0.1023 0.0942 'International Tables Vol C Tables 4.2.6.8 and 6.1.1.4'
F F 0.0171 0.0103 'International Tables Vol C Tables 4.2.6.8 and 6.1.1.4'

loop_
_geom_angle_atom_site_label_1
_geom_angle_atom_site_label_2
_geom_angle_atom_site_label_3
_geom_angle
N2 Ru1 N1 79.51(7)
N2 Ru1 N3 79.56(7)
N1 Ru1 N3 159.01(7)
N2 Ru1 N5 92.64(7)
N1 Ru1 N5 91.18(7)
N3 Ru1 N5 88.10(7)
N2 Ru1 N4 89.48(7)
N1 Ru1 N4 88.20(7)
N3 Ru1 N4 93.29(7)
N5 Ru1 N4 177.65(6)
N2 Ru1 N6 178.28(7)
N1 Ru1 N6 102.16(7)
N3 Ru1 N6 98.75(7)
N5 Ru1 N6 86.95(7)
N4 Ru1 N6 90.97(7)
F6 P1 F2 89.45(15)
F6 P1 F5 179.24(17)
F2 P1 F5 89.78(14)
F6 P1 F3 91.87(17)
F2 P1 F3 178.66(14)
F5 P1 F3 88.89(16)
F6 P1 F4 91.82(14)
F2 P1 F4 90.55(10)
F5 P1 F4 88.19(12)
F3 P1 F4 89.25(10)
F6 P1 F1 89.48(14)
F2 P1 F1 89.36(11)
F5 P1 F1 90.52(12)
F3 P1 F1 90.81(11)
F4 P1 F1 178.70(12)
O1 C1 N1 126.9(2)
O1 C1 C2 119.99(19)
N1 C1 C2 113.11(18)
N2 C2 C3 119.5(2)
N2 C2 C1 112.46(19)
C3 C2 C1 127.99(19)
C2 C3 C4 119.0(2)
C2 C3 H3 120.5
C4 C3 H3 120.5
C5 C4 C3 120.1(2)
C5 C4 H4 120.0
C3 C4 H4 120.0
C6 C5 C4 118.3(2)
C6 C5 H5 120.9
C4 C5 H5 120.9
N2 C6 C5 120.1(2)
N2 C6 C7 112.71(19)
C5 C6 C7 127.2(2)
O2 C7 N3 127.0(2)
O2 C7 C6 120.0(2)
N3 C7 C6 112.96(19)
N4 C8 C9 123.4(2)
N4 C8 H8 118.3
C9 C8 H8 118.3
C8 C9 C10 120.3(2)
C8 C9 H9 119.8
C10 C9 H9 119.8
C9 C10 C11 116.3(2)
C9 C10 C13 121.9(2)
C11 C10 C13 121.8(3)
C12 C11 C10 120.4(2)
C12 C11 H11 119.8
C10 C11 H11 119.8
N4 C12 C11 123.1(2)
N4 C12 H12 118.5
C11 C12 H12 118.5
C10 C13 H13A 109.5
C10 C13 H13B 109.5
H13A C13 H13B 109.5
C10 C13 H13C 109.5
H13A C13 H13C 109.5
H13B C13 H13C 109.5
N6 C14 C15 122.82(19)
N6 C14 H14 118.6
C15 C14 H14 118.6
C14 C15 C16 120.0(2)
C14 C15 H15 120.0
C16 C15 H15 120.0
C17 C16 C15 116.8(2)
C17 C16 C19 121.4(2)
C15 C16 C19 121.8(2)
C18 C17 C16 120.1(2)
C18 C17 H17 120.0
C16 C17 H17 120.0
N6 C18 C17 123.3(2)
N6 C18 H18 118.3
C17 C18 H18 118.3
C16 C19 H19A 109.5
C16 C19 H19B 109.5
H19A C19 H19B 109.5
C16 C19 H19C 109.5
H19A C19 H19C 109.5
H19B C19 H19C 109.5
N5 C20 C21 122.7(2)
N5 C20 H20 118.6
C21 C20 H20 118.6
C22 C21 C20 120.4(2)
C22 C21 H21 119.8
C20 C21 H21 119.8
C21 C22 C23 116.8(2)
C21 C22 C25 121.1(2)
C23 C22 C25 122.2(2)
C24 C23 C22 120.0(2)
C24 C23 H23 120.0
C22 C23 H23 120.0
N5 C24 C23 123.0(2)
N5 C24 H24 118.5
C23 C24 H24 118.5
C22 C25 H25A 109.5
C22 C25 H25B 109.5
H25A C25 H25B 109.5
C22 C25 H25C 109.5
H25A C25 H25C 109.5
H25B C25 H25C 109.5
C1 N1 Ru1 116.00(15)
C1 N1 H1 122.0
Ru1 N1 H1 122.0
C2 N2 C6 122.98(19)
C2 N2 Ru1 118.50(16)
C6 N2 Ru1 118.47(14)
C7 N3 Ru1 116.22(14)
C7 N3 H3A 121.9
Ru1 N3 H3A 121.9
C8 N4 C12 116.5(2)
C8 N4 Ru1 123.64(16)
C12 N4 Ru1 119.85(14)
C20 N5 C24 117.03(19)
C20 N5 Ru1 121.57(15)
C24 N5 Ru1 121.37(14)
C18 N6 C14 116.94(18)
C18 N6 Ru1 120.29(14)
C14 N6 Ru1 122.22(14)

loop_
_geom_bond_atom_site_label_1
_geom_bond_atom_site_label_2
_geom_bond_distance
Ru1 N2 1.9733(18)
Ru1 N1 2.0325(17)
Ru1 N3 2.0332(18)
Ru1 N5 2.0985(19)
Ru1 N4 2.1099(19)
Ru1 N6 2.1173(17)
P1 F6 1.564(2)
P1 F2 1.5843(19)
P1 F5 1.591(2)
P1 F3 1.5832(19)
P1 F4 1.6009(17)
P1 F1 1.6057(19)
C1 O1 1.244(3)
C1 N1 1.345(3)
C1 C2 1.519(3)
C2 N2 1.347(3)
C2 C3 1.383(3)
C3 C4 1.398(4)
C3 H3 0.9500
C4 C5 1.406(3)
C4 H4 0.9500
C5 C6 1.383(3)
C5 H5 0.9500
C6 N2 1.345(3)
C6 C7 1.519(3)
C7 O2 1.239(3)
C7 N3 1.346(3)
C8 N4 1.348(3)
C8 C9 1.380(4)
C8 H8 0.9500
C9 C10 1.399(4)
C9 H9 0.9500
C10 C11 1.399(3)
C10 C13 1.503(4)
C11 C12 1.376(3)
C11 H11 0.9500
C12 N4 1.363(3)
C12 H12 0.9500
C13 H13A 0.9800
C13 H13B 0.9800
C13 H13C 0.9800
C14 N6 1.354(3)
C14 C15 1.381(3)
C14 H14 0.9500
C15 C16 1.400(3)
C15 H15 0.9500
C16 C17 1.393(3)
C16 C19 1.507(3)
C17 C18 1.376(3)
C17 H17 0.9500
C18 N6 1.350(3)
C18 H18 0.9500
C19 H19A 0.9800
C19 H19B 0.9800
C19 H19C 0.9800
C20 N5 1.346(3)
C20 C21 1.380(3)
C20 H20 0.9500
C21 C22 1.392(3)
C21 H21 0.9500
C22 C23 1.395(3)
C22 C25 1.508(3)
C23 C24 1.375(3)
C23 H23 0.9500
C24 N5 1.358(3)
C24 H24 0.9500
C25 H25A 0.9800
C25 H25B 0.9800
C25 H25C 0.9800
N1 H1 0.8800
N3 H3A 0.8800
